data_4300269
loop_
_publ_author_name
'Du, Shaowu'
'Jeffery, John C.'
'Kautz, Jason A.'
'Lu, Xiu Lian'
'McGrath, Thomas D.'
'Miller, Thomas A.'
'Riis-Johannessen, T.'
'Stone, F. Gordon A.'

_publ_section_title
;
 Reactions of the Dianion [1,1,1-(CO)3-2-Ph-closo-1,2-MnCB9H9]2- with
 Transition-Metal Cations: Facile Insertion and Then Extrusion of Cluster
 Vertexes
;
_journal_coden_ASTM INOCAJ
_journal_issue 8
_journal_name_full 'Inorganic Chemistry'
_journal_page_first 2815
_journal_page_last 2825
_journal_paper_doi 10.1021/ic048345w
_journal_volume 44
_journal_year 2005
_chemical_formula_sum 'C38 H40 B9 Cl4 Mn O3 P2 Pd'
_chemical_formula_weight 1007.09
_space_group_IT_number 2
_symmetry_cell_setting triclinic
_symmetry_space_group_name_Hall '-P 1'
_symmetry_space_group_name_H-M 'P -1'
_cell_angle_alpha 92.365(2)
_cell_angle_beta 95.300(2)
_cell_angle_gamma 114.092(2)
_cell_formula_units_Z 2
_cell_length_a 10.9749(3)
_cell_length_b 11.5671(3)
_cell_length_c 20.1699(5)
_cell_measurement_temperature 100(2)
_cell_volume 2318.68(10)
_diffrn_ambient_temperature 100(2)
_exptl_crystal_density_diffrn 1.442
_cod_duplicate_entry 4300792
_cod_depositor_comments
;
The following automatic conversions were performed:
'_symmetry_cell_setting' value 'Triclinic' changed to 'triclinic'
according to '/home/saulius/struct/CIF-dictionaries/cif_core.dic'
dictionary named 'cif_core.dic' version 2.4.1 from 2010-06-29.

Automatic conversion script
Id: cif_fix_enum 1527 2010-12-29 10:47:43Z saulius 
;
_cod_database_code 4300269

loop_
_symmetry_equiv_pos_as_xyz
'x, y, z'
'-x, -y, -z'

loop_
_atom_site_label
_atom_site_type_symbol
_atom_site_fract_x
_atom_site_fract_y
_atom_site_fract_z
_atom_site_U_iso_or_equiv
_atom_site_adp_type
_atom_site_occupancy
_atom_site_symmetry_multiplicity
_atom_site_calc_flag
_atom_site_refinement_flags
_atom_site_disorder_assembly
_atom_site_disorder_group
Mn1 Mn 0.17628(6) -0.13142(6) 0.71102(3) 0.02460(16) Uani 1 1 d . . .
C2 C 0.0584(4) -0.3215(4) 0.7213(2) 0.0287(9) Uani 1 1 d . . .
C21 C -0.0416(5) -0.4101(4) 0.6665(2) 0.0348(10) Uani 1 1 d . . .
C22 C -0.1782(5) -0.4358(4) 0.6635(2) 0.0401(11) Uani 1 1 d . . .
H22 H -0.2068 -0.3950 0.6953 0.048 Uiso 1 1 calc R . .
C23 C -0.2713(6) -0.5208(5) 0.6142(3) 0.0527(14) Uani 1 1 d . . .
H23 H -0.3618 -0.5370 0.6134 0.063 Uiso 1 1 calc R . .
C24 C -0.2312(7) -0.5819(5) 0.5662(3) 0.0576(16) Uani 1 1 d . . .
H24 H -0.2940 -0.6384 0.5328 0.069 Uiso 1 1 calc R . .
C25 C -0.0965(7) -0.5579(5) 0.5681(3) 0.0521(15) Uani 1 1 d . . .
H25 H -0.0688 -0.5992 0.5362 0.062 Uiso 1 1 calc R . .
C26 C -0.0026(6) -0.4728(4) 0.6175(2) 0.0406(11) Uani 1 1 d . . .
H26 H 0.0876 -0.4572 0.6180 0.049 Uiso 1 1 calc R . .
B4 B 0.2079(5) -0.3103(5) 0.7383(3) 0.0323(10) Uani 1 1 d . . .
H4 H 0.2444 -0.3605 0.7031 0.039 Uiso 1 1 calc R . .
B7 B 0.3391(5) -0.1670(5) 0.7840(3) 0.0332(11) Uani 1 1 d . . .
H7 H 0.4421 -0.1460 0.7731 0.040 Uiso 1 1 calc R . .
B3 B 0.3072(5) -0.0352(4) 0.8043(2) 0.0291(10) Uani 1 1 d . . .
H3 H 0.4042 0.0484 0.8133 0.035 Uiso 1 1 calc R . .
B6 B 0.1494(5) -0.1026(5) 0.8298(2) 0.0297(10) Uani 1 1 d . . .
H6 H 0.109(5) -0.051(4) 0.856(2) 0.029(12) Uiso 1 1 d . . .
B5 B 0.0203(5) -0.2528(4) 0.7816(2) 0.0287(10) Uani 1 1 d . . .
H5 H -0.0830 -0.2597 0.7784 0.034 Uiso 1 1 calc R . .
B8 B 0.0769(5) -0.3797(5) 0.7940(2) 0.0306(10) Uani 1 1 d . . .
H8 H 0.0199 -0.4794 0.8035 0.037 Uiso 1 1 calc R . .
B10 B 0.2465(5) -0.2976(5) 0.8286(3) 0.0352(11) Uani 1 1 d . . .
H10 H 0.2959 -0.3529 0.8533 0.042 Uiso 1 1 calc R . .
B9 B 0.2841(5) -0.1450(5) 0.8643(3) 0.0349(11) Uani 1 1 d . . .
H9 H 0.3440 -0.1134 0.9137 0.042 Uiso 1 1 calc R . .
B11 B 0.1163(6) -0.2576(5) 0.8582(3) 0.0330(11) Uani 1 1 d . . .
H11 H 0.0690 -0.2839 0.9043 0.040 Uiso 1 1 calc R . .
C11 C 0.0240(5) -0.1160(4) 0.6749(2) 0.0311(9) Uani 1 1 d . . .
O11 O -0.0739(3) -0.1151(3) 0.65171(16) 0.0368(7) Uani 1 1 d . . .
C12 C 0.2036(5) -0.1837(4) 0.6289(2) 0.0343(10) Uani 1 1 d . . .
O12 O 0.2232(4) -0.2118(3) 0.57784(16) 0.0455(8) Uani 1 1 d . . .
C13 C 0.3056(5) 0.0188(4) 0.6891(2) 0.0307(9) Uani 1 1 d . . .
O13 O 0.3885(3) 0.1003(3) 0.66771(15) 0.0346(7) Uani 1 1 d . . .
Pd1 Pd 0.19403(3) 0.08281(3) 0.773973(14) 0.02436(11) Uani 1 1 d . . .
P1 P 0.26251(11) 0.24380(10) 0.85637(5) 0.0288(2) Uani 1 1 d . . .
C71 C 0.1753(5) 0.3461(4) 0.8361(2) 0.0354(10) Uani 1 1 d . . .
H71A H 0.0825 0.3058 0.8450 0.043 Uiso 1 1 calc R . .
H71B H 0.2189 0.4271 0.8627 0.043 Uiso 1 1 calc R . .
C41 C 0.4395(5) 0.3525(4) 0.8592(2) 0.0342(10) Uani 1 1 d . . .
C42 C 0.4913(6) 0.4536(5) 0.9073(3) 0.0512(14) Uani 1 1 d . . .
H42 H 0.4373 0.4635 0.9380 0.061 Uiso 1 1 calc R . .
C43 C 0.6247(6) 0.5412(6) 0.9100(3) 0.0599(16) Uani 1 1 d . . .
H43 H 0.6601 0.6094 0.9425 0.072 Uiso 1 1 calc R . .
C44 C 0.7041(5) 0.5260(5) 0.8639(3) 0.0480(13) Uani 1 1 d . . .
H44 H 0.7934 0.5837 0.8659 0.058 Uiso 1 1 calc R . .
C45 C 0.6523(5) 0.4270(5) 0.8155(2) 0.0397(11) Uani 1 1 d . . .
H45 H 0.7057 0.4178 0.7843 0.048 Uiso 1 1 calc R . .
C46 C 0.5193(5) 0.3399(4) 0.8132(2) 0.0340(10) Uani 1 1 d . . .
H46 H 0.4839 0.2725 0.7802 0.041 Uiso 1 1 calc R . .
C31 C 0.2372(5) 0.1996(4) 0.9406(2) 0.0376(10) Uani 1 1 d . . .
C32 C 0.1235(5) 0.1919(5) 0.9676(2) 0.0438(12) Uani 1 1 d . . .
H32 H 0.0609 0.2142 0.9436 0.053 Uiso 1 1 calc R . .
C33 C 0.1032(6) 0.1505(5) 1.0315(3) 0.0537(15) Uani 1 1 d . . .
H33 H 0.0265 0.1449 1.0499 0.064 Uiso 1 1 calc R . .
C34 C 0.1943(8) 0.1181(7) 1.0669(3) 0.0705(19) Uani 1 1 d . . .
H34 H 0.1806 0.0918 1.1096 0.085 Uiso 1 1 calc R . .
C35 C 0.3059(9) 0.1244(8) 1.0398(3) 0.077(2) Uani 1 1 d . . .
H35 H 0.3681 0.1021 1.0642 0.092 Uiso 1 1 calc R . .
C36 C 0.3276(7) 0.1640(6) 0.9759(3) 0.0576(15) Uani 1 1 d . . .
H36 H 0.4029 0.1663 0.9573 0.069 Uiso 1 1 calc R . .
P2 P 0.11077(11) 0.20572(9) 0.71756(5) 0.0268(2) Uani 1 1 d . . .
C72 C 0.1823(5) 0.3654(4) 0.7619(2) 0.0332(9) Uani 1 1 d . . .
H72A H 0.2748 0.4119 0.7535 0.040 Uiso 1 1 calc R . .
H72B H 0.1309 0.4128 0.7471 0.040 Uiso 1 1 calc R . .
C61 C -0.0679(4) 0.1533(4) 0.7243(2) 0.0311(9) Uani 1 1 d . . .
C62 C -0.1372(5) 0.2201(4) 0.6955(3) 0.0396(10) Uani 1 1 d . . .
H62 H -0.0943 0.2872 0.6701 0.047 Uiso 1 1 calc R . .
C63 C -0.2701(5) 0.1857(5) 0.7051(3) 0.0455(12) Uani 1 1 d . . .
H63 H -0.3169 0.2296 0.6859 0.055 Uiso 1 1 calc R . .
C64 C -0.3330(5) 0.0881(5) 0.7425(3) 0.0479(13) Uani 1 1 d . . .
H64 H -0.4221 0.0667 0.7492 0.058 Uiso 1 1 calc R . .
C65 C -0.2654(5) 0.0204(5) 0.7706(3) 0.0471(12) Uani 1 1 d . . .
H65 H -0.3094 -0.0471 0.7956 0.057 Uiso 1 1 calc R . .
C66 C -0.1320(5) 0.0536(5) 0.7614(2) 0.0385(10) Uani 1 1 d . . .
H66 H -0.0860 0.0087 0.7803 0.046 Uiso 1 1 calc R . .
C51 C 0.1356(5) 0.2276(4) 0.6307(2) 0.0338(10) Uani 1 1 d . . .
C52 C 0.2611(6) 0.3071(6) 0.6155(3) 0.0556(15) Uani 1 1 d . . .
H52 H 0.3298 0.3511 0.6496 0.067 Uiso 1 1 calc R . .
C53 C 0.2852(8) 0.3217(7) 0.5491(3) 0.081(3) Uani 1 1 d . . .
H53 H 0.3700 0.3753 0.5390 0.097 Uiso 1 1 calc R . .
C54 C 0.1842(8) 0.2571(6) 0.4985(3) 0.071(2) Uani 1 1 d . . .
H54 H 0.1999 0.2679 0.4542 0.086 Uiso 1 1 calc R . .
C55 C 0.0587(7) 0.1756(5) 0.5135(3) 0.0548(14) Uani 1 1 d . . .
H55 H -0.0098 0.1313 0.4793 0.066 Uiso 1 1 calc R . .
C56 C 0.0352(5) 0.1602(5) 0.5794(2) 0.0395(11) Uani 1 1 d . . .
H56 H -0.0487 0.1041 0.5893 0.047 Uiso 1 1 calc R . .
C60 C 0.4461(7) 0.2586(6) 0.3320(3) 0.0634(16) Uani 1 1 d . . .
H60A H 0.3558 0.2022 0.3396 0.076 Uiso 1 1 calc R . .
H60B H 0.4925 0.2066 0.3200 0.076 Uiso 1 1 calc R . .
Cl1 Cl 0.43740(18) 0.34899(17) 0.26588(9) 0.0702(4) Uani 1 1 d . . .
Cl2 Cl 0.5298(2) 0.35371(19) 0.40532(10) 0.0837(5) Uani 1 1 d . . .
C100 C 0.2433(13) 0.7006(14) 0.0334(5) 0.143(5) Uani 1 1 d . . .
Cl3A Cl 0.1206(5) 0.6723(6) 0.0887(3) 0.1217(18) Uani 0.60 1 d P . .
Cl3B Cl 0.0762(9) 0.5689(8) 0.0349(6) 0.174(5) Uani 0.40 1 d P . .
Cl4A Cl 0.3775(5) 0.8636(4) 0.07554(17) 0.0938(11) Uani 0.60 1 d P . .
Cl4B Cl 0.2415(10) 0.7961(8) 0.0976(6) 0.151(4) Uani 0.40 1 d P . .

loop_
_atom_site_aniso_label
_atom_site_aniso_U_11
_atom_site_aniso_U_22
_atom_site_aniso_U_33
_atom_site_aniso_U_23
_atom_site_aniso_U_13
_atom_site_aniso_U_12
Mn1 0.0267(3) 0.0223(3) 0.0254(3) 0.0008(3) 0.0070(3) 0.0101(3)
C2 0.033(2) 0.0206(19) 0.033(2) 0.0032(17) 0.0108(19) 0.0106(17)
C21 0.047(3) 0.022(2) 0.031(2) 0.0048(17) 0.005(2) 0.0101(19)
C22 0.042(3) 0.030(2) 0.042(3) 0.002(2) 0.002(2) 0.009(2)
C23 0.051(3) 0.037(3) 0.055(3) 0.003(2) -0.010(3) 0.007(2)
C24 0.083(5) 0.032(3) 0.038(3) 0.000(2) -0.013(3) 0.010(3)
C25 0.084(5) 0.031(3) 0.035(3) 0.001(2) 0.006(3) 0.018(3)
C26 0.060(3) 0.028(2) 0.034(2) 0.0029(19) 0.010(2) 0.017(2)
B4 0.036(3) 0.026(2) 0.039(3) 0.006(2) 0.014(2) 0.014(2)
B7 0.030(2) 0.029(2) 0.042(3) 0.008(2) 0.009(2) 0.012(2)
B3 0.028(2) 0.027(2) 0.030(2) 0.0002(19) -0.005(2) 0.0098(19)
B6 0.032(2) 0.029(2) 0.027(2) 0.0018(19) 0.010(2) 0.011(2)
B5 0.030(2) 0.024(2) 0.032(2) 0.0004(19) 0.008(2) 0.0101(19)
B8 0.033(3) 0.029(2) 0.031(2) 0.0039(19) 0.009(2) 0.014(2)
B10 0.035(3) 0.030(2) 0.041(3) 0.007(2) 0.006(2) 0.014(2)
B9 0.033(3) 0.031(3) 0.036(3) 0.006(2) 0.002(2) 0.009(2)
B11 0.038(3) 0.029(2) 0.032(2) 0.006(2) 0.008(2) 0.014(2)
C11 0.038(2) 0.024(2) 0.028(2) -0.0013(16) 0.005(2) 0.0095(18)
O11 0.0332(17) 0.0330(16) 0.0409(17) -0.0016(14) -0.0047(15) 0.0128(14)
C12 0.043(3) 0.023(2) 0.036(2) 0.0035(18) 0.010(2) 0.0112(19)
O12 0.067(2) 0.0399(18) 0.0343(17) 0.0003(14) 0.0211(17) 0.0233(17)
C13 0.035(2) 0.031(2) 0.027(2) 0.0021(18) 0.0050(19) 0.015(2)
O13 0.0356(17) 0.0288(15) 0.0370(16) 0.0058(13) 0.0139(14) 0.0086(14)
Pd1 0.02522(17) 0.02186(16) 0.02502(16) -0.00048(11) 0.00512(12) 0.00855(12)
P1 0.0311(6) 0.0248(5) 0.0267(5) -0.0019(4) 0.0081(4) 0.0070(4)
C71 0.037(2) 0.029(2) 0.037(2) -0.0054(19) 0.009(2) 0.0109(19)
C41 0.034(2) 0.030(2) 0.031(2) 0.0019(18) 0.0052(19) 0.0053(19)
C42 0.047(3) 0.047(3) 0.039(3) -0.013(2) 0.014(2) -0.002(2)
C43 0.053(3) 0.055(3) 0.046(3) -0.017(3) 0.009(3) -0.003(3)
C44 0.030(2) 0.050(3) 0.046(3) 0.002(2) 0.008(2) -0.002(2)
C45 0.038(3) 0.040(3) 0.039(2) 0.008(2) 0.013(2) 0.011(2)
C46 0.036(2) 0.030(2) 0.032(2) 0.0007(18) 0.006(2) 0.0087(19)
C31 0.047(3) 0.031(2) 0.028(2) -0.0028(18) 0.011(2) 0.008(2)
C32 0.042(3) 0.040(3) 0.037(2) -0.002(2) 0.013(2) 0.003(2)
C33 0.057(3) 0.046(3) 0.040(3) -0.003(2) 0.023(3) 0.000(3)
C34 0.096(5) 0.070(4) 0.035(3) 0.013(3) 0.023(3) 0.020(4)
C35 0.101(6) 0.104(6) 0.044(3) 0.028(4) 0.020(4) 0.057(5)
C36 0.072(4) 0.075(4) 0.040(3) 0.019(3) 0.021(3) 0.040(3)
P2 0.0274(5) 0.0221(5) 0.0304(5) 0.0025(4) 0.0059(4) 0.0093(4)
C72 0.036(2) 0.024(2) 0.040(2) 0.0015(18) 0.009(2) 0.0122(18)
C61 0.026(2) 0.030(2) 0.038(2) 0.0030(18) 0.0074(19) 0.0115(18)
C62 0.037(2) 0.032(2) 0.049(3) 0.011(2) 0.009(2) 0.012(2)
C63 0.038(3) 0.045(3) 0.063(3) 0.012(2) 0.011(2) 0.024(2)
C64 0.031(2) 0.055(3) 0.064(3) 0.012(3) 0.014(2) 0.021(2)
C65 0.036(3) 0.048(3) 0.060(3) 0.020(3) 0.017(2) 0.017(2)
C66 0.034(2) 0.037(2) 0.046(3) 0.009(2) 0.008(2) 0.016(2)
C51 0.038(2) 0.028(2) 0.033(2) 0.0030(18) 0.004(2) 0.0116(19)
C52 0.054(3) 0.051(3) 0.036(3) 0.001(2) 0.009(3) -0.006(3)
C53 0.079(5) 0.069(4) 0.040(3) 0.004(3) 0.015(3) -0.027(4)
C54 0.094(5) 0.054(4) 0.032(3) 0.006(3) 0.006(3) -0.004(3)
C55 0.067(4) 0.043(3) 0.038(3) 0.002(2) -0.008(3) 0.009(3)
C56 0.041(3) 0.036(2) 0.039(2) 0.004(2) 0.002(2) 0.013(2)
C60 0.063(4) 0.064(4) 0.064(4) 0.011(3) 0.019(3) 0.025(3)
Cl1 0.0687(10) 0.0818(11) 0.0814(10) 0.0270(9) 0.0227(9) 0.0479(9)
Cl2 0.0984(14) 0.0784(12) 0.0733(11) -0.0114(9) -0.0066(10) 0.0409(11)
C100 0.120(9) 0.169(12) 0.083(6) 0.055(7) -0.019(6) 0.006(8)
Cl3A 0.092(3) 0.190(5) 0.124(3) 0.071(4) 0.038(3) 0.089(4)
Cl3B 0.120(6) 0.115(5) 0.229(11) 0.097(7) -0.058(6) -0.002(4)
Cl4A 0.113(3) 0.119(3) 0.0717(18) -0.0010(18) 0.0028(19) 0.073(3)
Cl4B 0.134(7) 0.111(5) 0.210(9) -0.021(6) -0.055(7) 0.072(5)

loop_
_geom_bond_atom_site_label_1
_geom_bond_atom_site_label_2
_geom_bond_distance
_geom_bond_site_symmetry_2
_geom_bond_publ_flag
Mn1 C12 1.832(5) . ?
Mn1 C11 1.840(5) . ?
Mn1 C13 1.843(5) . ?
Mn1 C2 2.078(4) . ?
Mn1 B3 2.205(5) . ?
Mn1 B4 2.312(5) . ?
Mn1 B5 2.362(5) . ?
Mn1 B7 2.386(5) . ?
Mn1 B6 2.466(5) . ?
Mn1 Pd1 2.6629(7) . ?
C2 C21 1.497(6) . ?
C2 B4 1.595(7) . ?
C2 B5 1.602(6) . ?
C2 B8 1.667(6) . ?
C21 C22 1.399(7) . ?
C21 C26 1.400(7) . ?
C22 C23 1.383(7) . ?
C23 C24 1.381(9) . ?
C24 C25 1.385(10) . ?
C25 C26 1.386(8) . ?
B4 B10 1.819(7) . ?
B4 B7 1.830(7) . ?
B4 B8 1.846(7) . ?
B7 B3 1.739(7) . ?
B7 B10 1.776(7) . ?
B7 B9 1.824(8) . ?
B3 B6 1.722(7) . ?
B3 B9 1.751(7) . ?
B3 Pd1 2.257(5) . ?
B6 B11 1.807(7) . ?
B6 B9 1.827(7) . ?
B6 B5 1.889(7) . ?
B6 Pd1 2.356(5) . ?
B5 B11 1.804(7) . ?
B5 B8 1.829(7) . ?
B8 B11 1.762(7) . ?
B8 B10 1.766(7) . ?
B10 B9 1.746(7) . ?
B10 B11 1.813(7) . ?
B9 B11 1.757(7) . ?
C11 O11 1.135(6) . ?
C12 O12 1.133(6) . ?
C13 O13 1.143(5) . ?
C13 Pd1 2.450(4) . ?
Pd1 P2 2.2700(10) . ?
Pd1 P1 2.2729(10) . ?
P1 C31 1.808(5) . ?
P1 C41 1.826(5) . ?
P1 C71 1.837(5) . ?
C71 C72 1.527(6) . ?
C41 C42 1.376(7) . ?
C41 C46 1.376(7) . ?
C42 C43 1.393(8) . ?
C43 C44 1.384(8) . ?
C44 C45 1.363(8) . ?
C45 C46 1.389(7) . ?
C31 C36 1.374(8) . ?
C31 C32 1.380(8) . ?
C32 C33 1.398(7) . ?
C33 C34 1.358(10) . ?
C34 C35 1.364(11) . ?
C35 C36 1.395(8) . ?
P2 C51 1.810(5) . ?
P2 C61 1.821(5) . ?
P2 C72 1.838(4) . ?
C61 C66 1.376(7) . ?
C61 C62 1.396(7) . ?
C62 C63 1.382(7) . ?
C63 C64 1.359(8) . ?
C64 C65 1.386(8) . ?
C65 C66 1.387(7) . ?
C51 C52 1.381(7) . ?
C51 C56 1.384(7) . ?
C52 C53 1.392(8) . ?
C53 C54 1.371(9) . ?
C54 C55 1.385(9) . ?
C55 C56 1.382(7) . ?
C60 Cl2 1.742(7) . ?
C60 Cl1 1.747(7) . ?
C100 Cl4B 1.675(17) . ?
C100 Cl3A 1.764(15) . ?
C100 Cl3B 1.849(14) . ?
C100 Cl4A 1.953(14) . ?
Cl3A Cl3B 1.472(13) . ?
Cl3A Cl4B 1.492(11) . ?
Cl3B Cl3B 2.126(19) 2_565 ?
Cl4A Cl4B 1.495(12) . ?
